data_4305898
loop_
_publ_author_name
'Xueqin Song'
'Xiaoyan Zhou'
'Weisheng Liu'
'Wei Dou'
'Jingxin Ma'
'Xiaoliang Tang'
'Jiangrong Zheng'

_publ_section_title
;
Synthesis, Structures, and Luminescence Properties of Lanthanide Complexes
with Structurally Related New Tetrapodal Ligands Featuring Salicylamide
Pendant Arms
;
_journal_name_full 'Inorganic Chemistry'
_journal_page_first 11501
_journal_page_last 11513
_journal_paper_doi 10.1021/ic8008267
_journal_volume 47
_journal_year 2008
_chemical_formula_moiety Tb2,C114H104N16O16,H6O3,N6O18
_chemical_formula_sum 'C114 H110 N22 O37 Tb2'
_chemical_formula_weight 2698.08
_chemical_name_systematic ?
_space_group_IT_number 15
_symmetry_cell_setting monoclinic
_symmetry_space_group_name_Hall '-C 2yc'
_symmetry_space_group_name_H-M 'C 1 2/c 1'
_atom_sites_solution_hydrogens geom
_atom_sites_solution_primary direct
_atom_sites_solution_secondary difmap
_audit_creation_method SHELXL-97
_cell_angle_alpha 90.00
_cell_angle_beta 114.973(4)
_cell_angle_gamma 90.00
_cell_formula_units_Z 4
_cell_length_a 31.413(7)
_cell_length_b 16.467(4)
_cell_length_c 26.825(6)
_cell_measurement_reflns_used 4955
_cell_measurement_temperature 298(2)
_cell_measurement_theta_max 20.952
_cell_measurement_theta_min 2.421
_cell_volume 12579(5)
_computing_cell_refinement 'Bruker SMART'
_computing_data_collection 'Bruker SMART'
_computing_data_reduction 'Bruker SAINT'
_computing_molecular_graphics 'Bruker SHELXTL'
_computing_publication_material 'Bruker SHELXTL'
_computing_structure_refinement 'SHELXL-97 (Sheldrick, 1997)'
_computing_structure_solution 'SHELXS-97 (Sheldrick, 1990)'
_diffrn_ambient_temperature 298(2)
_diffrn_measured_fraction_theta_full 0.994
_diffrn_measured_fraction_theta_max 0.994
_diffrn_measurement_device_type 'CCD area detector'
_diffrn_measurement_method 'phi and omega scans'
_diffrn_radiation_monochromator graphite
_diffrn_radiation_source 'fine-focus sealed tube'
_diffrn_radiation_type MoK\a
_diffrn_radiation_wavelength 0.71073
_diffrn_reflns_av_R_equivalents 0.0761
_diffrn_reflns_av_sigmaI/netI 0.0985
_diffrn_reflns_limit_h_max 37
_diffrn_reflns_limit_h_min -34
_diffrn_reflns_limit_k_max 19
_diffrn_reflns_limit_k_min -19
_diffrn_reflns_limit_l_max 20
_diffrn_reflns_limit_l_min -31
_diffrn_reflns_number 32545
_diffrn_reflns_theta_full 25.01
_diffrn_reflns_theta_max 25.01
_diffrn_reflns_theta_min 1.43
_exptl_absorpt_coefficient_mu 1.202
_exptl_absorpt_correction_T_max 0.9099
_exptl_absorpt_correction_T_min 0.6783
_exptl_absorpt_correction_type multi-scan
_exptl_absorpt_process_details sadabs
_exptl_crystal_colour colorless
_exptl_crystal_density_diffrn 1.425
_exptl_crystal_density_method 'not measured'
_exptl_crystal_description block
_exptl_crystal_F_000 5496
_exptl_crystal_size_max 0.35
_exptl_crystal_size_mid 0.16
_exptl_crystal_size_min 0.08
_refine_diff_density_max 1.643
_refine_diff_density_min -0.839
_refine_diff_density_rms 0.129
_refine_ls_extinction_method none
_refine_ls_goodness_of_fit_ref 1.058
_refine_ls_hydrogen_treatment noref
_refine_ls_matrix_type full
_refine_ls_number_parameters 789
_refine_ls_number_reflns 11029
_refine_ls_number_restraints 6
_refine_ls_restrained_S_all 1.058
_refine_ls_R_factor_all 0.1233
_refine_ls_R_factor_gt 0.0568
_refine_ls_shift/su_max 0.000
_refine_ls_shift/su_mean 0.000
_refine_ls_structure_factor_coef Fsqd
_refine_ls_weighting_details 'calc w=1/[\s^2^(Fo^2^)+(0.0873P)^2^+0.0000P] where P=(Fo^2^+2Fc^2^)/3'
_refine_ls_weighting_scheme calc
_refine_ls_wR_factor_gt 0.1353
_refine_ls_wR_factor_ref 0.1832
_reflns_number_gt 6219
_reflns_number_total 11029
_reflns_threshold_expression >2sigma(I)
_cod_data_source_file ic8008267_si_007.cif
_cod_data_source_block 060510f
_cod_depositor_comments
;
The following automatic conversions were performed:
'_symmetry_cell_setting' value 'Monoclinic' changed to 'monoclinic'
according to '/home/saulius/struct/CIF-dictionaries/cif_core.dic'
dictionary named 'cif_core.dic' version 2.4.1 from 2010-06-29.

Automatic conversion script
Id: cif_fix_enum 1527 2010-12-29 10:47:43Z saulius 
;
_cod_database_code 4305898

loop_
_symmetry_equiv_pos_as_xyz
'x, y, z'
'-x, y, -z+1/2'
'x+1/2, y+1/2, z'
'-x+1/2, y+1/2, -z+1/2'
'-x, -y, -z'
'x, -y, z-1/2'
'-x+1/2, -y+1/2, -z'
'x+1/2, -y+1/2, z-1/2'

loop_
_atom_site_label
_atom_site_type_symbol
_atom_site_fract_x
_atom_site_fract_y
_atom_site_fract_z
_atom_site_U_iso_or_equiv
_atom_site_adp_type
_atom_site_occupancy
_atom_site_symmetry_multiplicity
_atom_site_calc_flag
_atom_site_refinement_flags
_atom_site_disorder_assembly
_atom_site_disorder_group
Tb1 Tb 0.177811(14) -0.07953(2) 1.059580(15) 0.03922(15) Uani 1 1 d . . .
N1 N 0.2746(2) -0.1328(4) 0.9827(2) 0.0408(16) Uani 1 1 d . . .
H1 H 0.2860 -0.1331 0.9586 0.049 Uiso 1 1 calc R . .
N2 N 0.3336(3) -0.0478(5) 1.0890(3) 0.061(2) Uani 1 1 d . . .
N3 N 0.2130(2) 0.1696(4) 1.0972(2) 0.0509(18) Uani 1 1 d . . .
H3 H 0.2194 0.2205 1.0977 0.061 Uiso 1 1 calc R . .
N4 N 0.2447(3) 0.2603(4) 1.1929(3) 0.0573(19) Uani 1 1 d . . .
N5 N 0.4797(3) 0.1070(5) 1.0659(3) 0.066(2) Uani 1 1 d . . .
H5 H 0.4536 0.1077 1.0370 0.079 Uiso 1 1 calc R . .
N6 N 0.4379(3) 0.2524(5) 1.0191(3) 0.066(2) Uani 1 1 d . . .
N7 N 0.3691(2) -0.0396(4) 0.7936(3) 0.0566(19) Uani 1 1 d . . .
H7 H 0.3950 -0.0265 0.8208 0.068 Uiso 1 1 calc R . .
N8 N 0.4044(4) -0.1464(6) 0.7429(4) 0.092(3) Uani 1 1 d . . .
N9 N 0.1404(4) -0.0431(5) 1.1375(5) 0.076(3) Uani 1 1 d . . .
N10 N 0.1829(2) -0.2514(4) 1.0938(3) 0.0467(17) Uani 1 1 d . . .
N11 N 0.0972(3) -0.1174(6) 0.9608(4) 0.070(2) Uani 1 1 d . . .
O1 O 0.26927(17) 0.0022(3) 0.91197(19) 0.0387(12) Uani 1 1 d . . .
O2 O 0.21507(19) -0.0906(3) 1.0015(2) 0.0478(14) Uani 1 1 d . . .
O3 O 0.31305(18) 0.1937(3) 0.96571(18) 0.0397(13) Uani 1 1 d . . .
O4 O 0.1840(2) 0.0581(3) 1.0488(2) 0.0570(16) Uani 1 1 d . . .
O5 O 0.41361(17) 0.0181(3) 0.9845(2) 0.0412(13) Uani 1 1 d . . .
O6 O 0.5415(3) 0.0386(5) 1.1222(3) 0.118(3) Uani 1 1 d . . .
O7 O 0.35925(19) 0.1007(3) 0.8546(2) 0.0455(14) Uani 1 1 d . . .
O8 O 0.3076(2) 0.0053(4) 0.7180(3) 0.075(2) Uani 1 1 d . . .
O9 O 0.1843(3) -0.0518(4) 1.1526(2) 0.0685(18) Uani 1 1 d . . .
O10 O 0.1151(3) -0.0451(4) 1.0874(3) 0.076(2) Uani 1 1 d . . .
O11 O 0.1250(4) -0.0338(7) 1.1717(4) 0.151(4) Uani 1 1 d . . .
O12 O 0.1539(2) -0.2067(4) 1.1018(3) 0.0699(19) Uani 1 1 d . . .
O13 O 0.2105(2) -0.2172(3) 1.0768(2) 0.0556(15) Uani 1 1 d . . .
O14 O 0.1845(2) -0.3256(3) 1.0998(2) 0.0556(15) Uani 1 1 d . . .
O15 O 0.1073(3) -0.0459(5) 0.9767(3) 0.085(2) Uani 1 1 d . . .
O16 O 0.1253(2) -0.1712(4) 0.9888(3) 0.0727(19) Uani 1 1 d . . .
O17 O 0.0619(3) -0.1350(6) 0.9184(3) 0.118(3) Uani 1 1 d . . .
O18 O 0.25762(19) -0.0576(3) 1.1175(2) 0.0551(15) Uani 1 1 d . . .
H2 H 0.2786 -0.0662 1.1059 0.080 Uiso 1 1 d R . .
H4 H 0.2687 -0.0668 1.1519 0.080 Uiso 1 1 d R . .
O19 O 0.5000 0.5246(15) 0.7500 0.308(13) Uani 1 2 d SU . .
H6 H 0.4994 0.4943 0.7754 0.080 Uiso 1 1 d R . .
C1 C 0.3382(2) 0.0807(4) 0.9288(3) 0.0292(15) Uani 1 1 d . . .
C2 C 0.2888(2) 0.0582(4) 0.8863(3) 0.0336(17) Uani 1 1 d . . .
H2A H 0.2694 0.1064 0.8744 0.040 Uiso 1 1 calc R . .
H2B H 0.2905 0.0333 0.8543 0.040 Uiso 1 1 calc R . .
C3 C 0.3373(3) 0.1182(4) 0.9801(3) 0.0348(17) Uani 1 1 d . . .
H3A H 0.3215 0.0820 0.9953 0.042 Uiso 1 1 calc R . .
H3B H 0.3691 0.1267 1.0076 0.042 Uiso 1 1 calc R . .
C4 C 0.3666(2) 0.0023(4) 0.9454(3) 0.0392(19) Uani 1 1 d . . .
H4A H 0.3517 -0.0350 0.9612 0.047 Uiso 1 1 calc R . .
H4B H 0.3671 -0.0232 0.9130 0.047 Uiso 1 1 calc R . .
C5 C 0.3599(3) 0.1390(4) 0.9025(3) 0.0355(18) Uani 1 1 d . . .
H5A H 0.3421 0.1892 0.8927 0.043 Uiso 1 1 calc R . .
H5B H 0.3920 0.1516 0.9279 0.043 Uiso 1 1 calc R . .
C6 C 0.2334(3) -0.0990(4) 0.9691(3) 0.0335(17) Uani 1 1 d . . .
C7 C 0.2064(2) -0.0750(4) 0.9102(3) 0.0314(16) Uani 1 1 d . . .
C8 C 0.2248(3) -0.0253(4) 0.8816(3) 0.0339(17) Uani 1 1 d . . .
C9 C 0.1981(3) -0.0064(4) 0.8277(3) 0.0375(18) Uani 1 1 d . . .
H9 H 0.2106 0.0257 0.8087 0.045 Uiso 1 1 calc R . .
C10 C 0.1529(3) -0.0347(5) 0.8015(3) 0.049(2) Uani 1 1 d . . .
H10 H 0.1352 -0.0212 0.7648 0.059 Uiso 1 1 calc R . .
C11 C 0.1330(3) -0.0832(6) 0.8286(3) 0.057(2) Uani 1 1 d . . .
H11 H 0.1023 -0.1017 0.8106 0.068 Uiso 1 1 calc R . .
C12 C 0.1603(3) -0.1032(5) 0.8831(3) 0.050(2) Uani 1 1 d . . .
H12 H 0.1477 -0.1358 0.9019 0.060 Uiso 1 1 calc R . .
C13 C 0.3023(3) -0.1700(5) 1.0360(3) 0.051(2) Uani 1 1 d . . .
H13A H 0.3137 -0.2223 1.0302 0.062 Uiso 1 1 calc R . .
H13B H 0.2821 -0.1796 1.0546 0.062 Uiso 1 1 calc R . .
C14 C 0.3433(3) -0.1195(6) 1.0726(3) 0.050(2) Uani 1 1 d . . .
C15 C 0.3892(4) -0.1461(7) 1.0900(4) 0.073(3) Uani 1 1 d . . .
H15 H 0.3955 -0.1960 1.0783 0.088 Uiso 1 1 calc R . .
C16 C 0.4256(4) -0.0975(10) 1.1250(5) 0.098(4) Uani 1 1 d . . .
H16 H 0.4566 -0.1145 1.1376 0.118 Uiso 1 1 calc R . .
C17 C 0.4149(4) -0.0242(9) 1.1405(5) 0.086(4) Uani 1 1 d . . .
H17 H 0.4387 0.0103 1.1631 0.103 Uiso 1 1 calc R . .
C18 C 0.3689(4) -0.0021(7) 1.1226(4) 0.080(3) Uani 1 1 d . . .
H18 H 0.3619 0.0471 1.1344 0.096 Uiso 1 1 calc R . .
C19 C 0.1952(3) 0.1310(5) 1.0497(3) 0.0399(19) Uani 1 1 d . . .
C20 C 0.1887(3) 0.1750(4) 0.9990(3) 0.0368(18) Uani 1 1 d . . .
C21 C 0.1853(3) 0.2582(4) 0.9909(3) 0.0372(18) Uani 1 1 d . . .
C22 C 0.1804(3) 0.2926(5) 0.9419(3) 0.057(2) Uani 1 1 d . . .
H22 H 0.1785 0.3487 0.9375 0.068 Uiso 1 1 calc R . .
C23 C 0.1784(4) 0.2438(6) 0.8999(3) 0.069(3) Uani 1 1 d . . .
H23 H 0.1762 0.2669 0.8672 0.083 Uiso 1 1 calc R . .
C24 C 0.1796(4) 0.1601(6) 0.9054(4) 0.084(4) Uani 1 1 d . . .
H24 H 0.1770 0.1268 0.8763 0.101 Uiso 1 1 calc R . .
C25 C 0.1846(4) 0.1270(6) 0.9547(3) 0.068(3) Uani 1 1 d . . .
H25 H 0.1853 0.0708 0.9584 0.081 Uiso 1 1 calc R . .
C26 C 0.2222(5) 0.1291(6) 1.1486(3) 0.088(4) Uani 1 1 d . . .
H26A H 0.2501 0.0959 1.1589 0.106 Uiso 1 1 calc R . .
H26B H 0.1961 0.0932 1.1433 0.106 Uiso 1 1 calc R . .
C27 C 0.2289(3) 0.1861(5) 1.1945(3) 0.051(2) Uani 1 1 d . . .
C28 C 0.2188(3) 0.1584(5) 1.2367(3) 0.060(2) Uani 1 1 d . . .
H28 H 0.2083 0.1055 1.2364 0.072 Uiso 1 1 calc R . .
C29 C 0.2245(3) 0.2101(7) 1.2791(4) 0.068(3) Uani 1 1 d . . .
H29 H 0.2171 0.1937 1.3077 0.082 Uiso 1 1 calc R . .
C30 C 0.2411(4) 0.2861(6) 1.2781(4) 0.066(3) Uani 1 1 d . . .
H30 H 0.2462 0.3221 1.3068 0.080 Uiso 1 1 calc R . .
C31 C 0.2504(4) 0.3090(6) 1.2353(4) 0.068(3) Uani 1 1 d . . .
H31 H 0.2613 0.3615 1.2352 0.082 Uiso 1 1 calc R . .
C32 C 0.5028(3) 0.0397(6) 1.0820(4) 0.062(3) Uani 1 1 d . . .
C33 C 0.4843(3) -0.0365(5) 1.0514(3) 0.047(2) Uani 1 1 d . . .
C34 C 0.4409(3) -0.0476(5) 1.0059(3) 0.0393(19) Uani 1 1 d . . .
C35 C 0.4278(3) -0.1262(5) 0.9847(4) 0.053(2) Uani 1 1 d . . .
H35 H 0.3998 -0.1333 0.9536 0.063 Uiso 1 1 calc R . .
C36 C 0.4551(3) -0.1928(5) 1.0085(4) 0.063(3) Uani 1 1 d . . .
H36 H 0.4451 -0.2443 0.9939 0.075 Uiso 1 1 calc R . .
C37 C 0.4971(3) -0.1835(6) 1.0540(5) 0.070(3) Uani 1 1 d . . .
H37 H 0.5155 -0.2286 1.0706 0.084 Uiso 1 1 calc R . .
C38 C 0.5116(3) -0.1076(7) 1.0744(4) 0.068(3) Uani 1 1 d . . .
H38 H 0.5405 -0.1019 1.1045 0.082 Uiso 1 1 calc R . .
C39 C 0.4981(4) 0.1815(7) 1.0969(4) 0.101(4) Uani 1 1 d . . .
H39A H 0.5321 0.1805 1.1128 0.122 Uiso 1 1 calc R . .
H39B H 0.4884 0.1849 1.1267 0.122 Uiso 1 1 calc R . .
C40 C 0.4805(4) 0.2549(6) 1.0605(4) 0.069(3) Uani 1 1 d . . .
C41 C 0.5083(4) 0.3238(7) 1.0698(5) 0.094(4) Uani 1 1 d . . .
H41 H 0.5374 0.3254 1.0998 0.113 Uiso 1 1 calc R . .
C42 C 0.4934(5) 0.3891(8) 1.0358(7) 0.133(6) Uani 1 1 d . . .
H42 H 0.5128 0.4337 1.0400 0.159 Uiso 1 1 calc R . .
C43 C 0.4491(5) 0.3864(7) 0.9955(6) 0.102(4) Uani 1 1 d . . .
H43 H 0.4363 0.4312 0.9731 0.123 Uiso 1 1 calc R . .
C44 C 0.4234(4) 0.3162(7) 0.9883(5) 0.080(3) Uani 1 1 d . . .
H44 H 0.3936 0.3145 0.9594 0.096 Uiso 1 1 calc R . .
C45 C 0.3449(3) 0.0186(5) 0.7588(3) 0.049(2) Uani 1 1 d . . .
C46 C 0.3646(3) 0.1019(5) 0.7709(3) 0.045(2) Uani 1 1 d . . .
C47 C 0.3720(3) 0.1424(5) 0.8193(3) 0.0412(19) Uani 1 1 d . . .
C48 C 0.3895(3) 0.2214(5) 0.8282(3) 0.051(2) Uani 1 1 d . . .
H48 H 0.3929 0.2495 0.8598 0.061 Uiso 1 1 calc R . .
C49 C 0.4018(4) 0.2573(6) 0.7896(4) 0.080(3) Uani 1 1 d . . .
H49 H 0.4151 0.3088 0.7960 0.095 Uiso 1 1 calc R . .
C50 C 0.3945(5) 0.2173(7) 0.7420(5) 0.096(4) Uani 1 1 d . . .
H50 H 0.4015 0.2429 0.7156 0.115 Uiso 1 1 calc R . .
C51 C 0.3772(4) 0.1413(7) 0.7330(4) 0.086(4) Uani 1 1 d . . .
H51 H 0.3735 0.1145 0.7009 0.103 Uiso 1 1 calc R . .
C52 C 0.3546(3) -0.1229(5) 0.7883(4) 0.064(3) Uani 1 1 d . . .
H52A H 0.3217 -0.1259 0.7629 0.076 Uiso 1 1 calc R . .
H52B H 0.3574 -0.1419 0.8238 0.076 Uiso 1 1 calc R . .
C53 C 0.3815(3) -0.1785(6) 0.7687(4) 0.060(2) Uani 1 1 d . . .
C54 C 0.3823(4) -0.2590(7) 0.7795(5) 0.082(3) Uani 1 1 d . . .
H54 H 0.3650 -0.2789 0.7978 0.098 Uiso 1 1 calc R . .
C55 C 0.4073(6) -0.3097(9) 0.7644(7) 0.123(5) Uani 1 1 d . . .
H55 H 0.4086 -0.3646 0.7731 0.148 Uiso 1 1 calc R . .
C56 C 0.4302(5) -0.2823(11) 0.7369(7) 0.133(6) Uani 1 1 d . . .
H56 H 0.4468 -0.3175 0.7244 0.159 Uiso 1 1 calc R . .
C57 C 0.4293(5) -0.1973(12) 0.7266(6) 0.133(6) Uani 1 1 d . . .
H57 H 0.4463 -0.1768 0.7082 0.160 Uiso 1 1 calc R . .

loop_
_atom_site_aniso_label
_atom_site_aniso_U_11
_atom_site_aniso_U_22
_atom_site_aniso_U_33
_atom_site_aniso_U_23
_atom_site_aniso_U_13
_atom_site_aniso_U_12
Tb1 0.0547(3) 0.0311(2) 0.0352(2) -0.00054(18) 0.02214(19) 0.00056(19)
N1 0.060(4) 0.040(4) 0.027(3) 0.003(3) 0.023(3) 0.013(3)
N2 0.063(5) 0.054(5) 0.051(5) 0.011(4) 0.009(4) 0.000(4)
N3 0.080(5) 0.030(4) 0.035(4) 0.001(3) 0.018(4) 0.002(4)
N4 0.082(5) 0.042(5) 0.044(4) 0.003(4) 0.023(4) 0.001(4)
N5 0.062(5) 0.045(5) 0.057(5) -0.003(4) -0.008(4) -0.008(4)
N6 0.053(5) 0.061(6) 0.070(5) -0.007(5) 0.012(4) -0.006(4)
N7 0.059(5) 0.039(4) 0.051(5) -0.001(4) 0.002(4) 0.002(4)
N8 0.108(8) 0.080(7) 0.100(7) -0.006(6) 0.055(7) 0.018(6)
N9 0.104(8) 0.062(6) 0.094(8) -0.010(5) 0.072(7) -0.005(5)
N10 0.061(5) 0.039(5) 0.036(4) -0.012(3) 0.016(4) -0.012(4)
N11 0.067(6) 0.078(7) 0.064(6) -0.003(6) 0.025(5) -0.012(5)
O1 0.042(3) 0.039(3) 0.031(3) 0.009(2) 0.012(3) -0.007(2)
O2 0.054(3) 0.060(4) 0.037(3) -0.003(3) 0.027(3) -0.004(3)
O3 0.064(3) 0.027(3) 0.025(3) 0.003(2) 0.016(3) 0.013(2)
O4 0.089(5) 0.023(3) 0.056(4) -0.003(3) 0.028(3) -0.003(3)
O5 0.036(3) 0.028(3) 0.047(3) 0.002(2) 0.005(3) 0.002(2)
O6 0.088(6) 0.089(6) 0.094(6) -0.006(5) -0.041(5) 0.005(5)
O7 0.065(4) 0.042(3) 0.038(3) -0.004(3) 0.031(3) -0.011(3)
O8 0.070(4) 0.076(5) 0.046(4) 0.012(3) -0.006(4) -0.009(4)
O9 0.107(6) 0.065(4) 0.040(4) -0.005(3) 0.038(4) -0.018(4)
O10 0.083(5) 0.084(5) 0.076(5) 0.010(4) 0.047(5) 0.024(4)
O11 0.204(11) 0.189(11) 0.134(8) -0.033(7) 0.142(9) -0.003(8)
O12 0.105(5) 0.049(4) 0.082(5) 0.008(3) 0.065(4) 0.014(4)
O13 0.067(4) 0.037(3) 0.071(4) 0.007(3) 0.036(4) -0.002(3)
O14 0.078(4) 0.032(3) 0.057(4) 0.001(3) 0.029(3) -0.006(3)
O15 0.090(5) 0.078(5) 0.062(5) -0.001(4) 0.008(4) 0.026(4)
O16 0.078(5) 0.049(4) 0.062(4) 0.009(3) 0.001(4) -0.011(4)
O17 0.093(6) 0.129(8) 0.078(5) 0.007(5) -0.016(5) -0.031(5)
O18 0.055(4) 0.062(4) 0.041(3) -0.009(3) 0.014(3) -0.003(3)
O19 0.297(15) 0.300(16) 0.326(16) 0.000 0.130(10) 0.000
C1 0.039(4) 0.018(3) 0.030(4) 0.000(3) 0.014(3) 0.000(3)
C2 0.042(4) 0.030(4) 0.030(4) 0.004(3) 0.017(4) -0.003(3)
C3 0.048(5) 0.025(4) 0.027(4) 0.000(3) 0.012(4) -0.002(3)
C4 0.040(5) 0.033(4) 0.041(5) -0.007(4) 0.014(4) -0.001(3)
C5 0.055(5) 0.025(4) 0.030(4) -0.004(3) 0.021(4) -0.002(3)
C6 0.044(5) 0.028(4) 0.030(4) -0.005(3) 0.017(4) -0.008(3)
C7 0.037(4) 0.029(4) 0.030(4) -0.004(3) 0.016(3) 0.003(3)
C8 0.037(4) 0.031(4) 0.030(4) -0.007(3) 0.010(4) 0.000(3)
C9 0.046(5) 0.035(4) 0.029(4) 0.001(3) 0.014(4) 0.001(4)
C10 0.058(6) 0.046(5) 0.033(5) -0.001(4) 0.010(4) 0.007(4)
C11 0.045(5) 0.072(7) 0.046(5) -0.008(5) 0.011(4) -0.010(5)
C12 0.053(5) 0.055(6) 0.043(5) -0.009(4) 0.023(4) -0.010(4)
C13 0.072(6) 0.046(5) 0.039(5) 0.016(4) 0.025(5) 0.021(5)
C14 0.061(6) 0.059(6) 0.034(5) 0.014(4) 0.023(4) 0.008(5)
C15 0.064(7) 0.106(9) 0.066(7) 0.006(6) 0.042(6) 0.009(7)
C16 0.055(7) 0.161(14) 0.084(9) 0.011(9) 0.034(7) -0.013(9)
C17 0.069(8) 0.105(10) 0.064(7) 0.011(7) 0.009(6) -0.037(7)
C18 0.085(8) 0.067(7) 0.071(7) -0.006(6) 0.015(6) -0.022(6)
C19 0.054(5) 0.029(5) 0.037(5) -0.001(4) 0.019(4) 0.009(4)
C20 0.045(5) 0.030(4) 0.035(4) -0.004(3) 0.017(4) 0.011(4)
C21 0.056(5) 0.037(5) 0.022(4) -0.001(3) 0.019(4) 0.012(4)
C22 0.093(7) 0.039(5) 0.039(5) 0.008(4) 0.029(5) 0.009(5)
C23 0.107(8) 0.076(7) 0.037(5) 0.009(5) 0.041(5) 0.024(6)
C24 0.155(11) 0.056(7) 0.042(6) -0.003(5) 0.043(7) 0.035(7)
C25 0.121(9) 0.044(6) 0.038(5) -0.002(4) 0.033(6) 0.012(6)
C26 0.185(12) 0.038(6) 0.034(5) 0.006(4) 0.039(7) 0.017(7)
C27 0.068(6) 0.034(5) 0.033(5) 0.003(4) 0.004(4) 0.009(4)
C28 0.087(7) 0.041(5) 0.047(5) 0.001(4) 0.024(5) -0.007(5)
C29 0.078(7) 0.085(8) 0.043(6) 0.001(5) 0.026(5) 0.008(6)
C30 0.100(8) 0.051(6) 0.036(5) -0.008(5) 0.017(5) 0.008(6)
C31 0.100(8) 0.039(5) 0.048(6) -0.007(5) 0.014(6) -0.008(5)
C32 0.047(6) 0.067(7) 0.064(7) 0.010(6) 0.017(5) -0.006(5)
C33 0.043(5) 0.047(5) 0.055(5) 0.013(4) 0.024(5) 0.002(4)
C34 0.034(4) 0.037(5) 0.047(5) 0.004(4) 0.018(4) -0.002(4)
C35 0.048(5) 0.038(5) 0.074(6) 0.006(5) 0.027(5) 0.007(4)
C36 0.053(6) 0.037(5) 0.106(8) 0.015(5) 0.041(6) 0.017(5)
C37 0.054(6) 0.055(7) 0.107(9) 0.027(6) 0.040(6) 0.031(5)
C38 0.046(6) 0.064(7) 0.089(8) 0.015(6) 0.023(5) 0.012(5)
C39 0.123(10) 0.073(8) 0.053(7) -0.009(6) -0.017(7) -0.013(7)
C40 0.073(7) 0.056(7) 0.069(7) -0.008(6) 0.022(6) 0.001(6)
C41 0.066(7) 0.067(8) 0.110(10) -0.027(7) 0.000(7) -0.023(6)
C42 0.119(12) 0.047(8) 0.171(15) -0.006(9) 0.001(11) -0.025(8)
C43 0.113(11) 0.048(7) 0.116(11) 0.000(7) 0.020(9) 0.006(7)
C44 0.061(7) 0.071(8) 0.092(8) -0.004(7) 0.016(6) 0.019(6)
C45 0.066(6) 0.051(6) 0.034(5) 0.007(4) 0.023(5) 0.006(5)
C46 0.053(5) 0.044(5) 0.036(4) 0.009(4) 0.018(4) 0.003(4)
C47 0.052(5) 0.037(5) 0.040(5) 0.012(4) 0.025(4) 0.010(4)
C48 0.059(6) 0.046(5) 0.051(5) 0.005(4) 0.027(5) 0.004(4)
C49 0.131(9) 0.039(6) 0.088(8) 0.013(6) 0.065(7) -0.008(6)
C50 0.187(13) 0.056(7) 0.089(8) 0.001(6) 0.100(9) -0.021(8)
C51 0.161(11) 0.059(7) 0.069(7) 0.007(6) 0.079(8) 0.003(7)
C52 0.077(7) 0.043(6) 0.064(6) 0.007(5) 0.024(5) 0.008(5)
C53 0.057(6) 0.058(7) 0.049(6) -0.002(5) 0.008(5) -0.001(5)
C54 0.086(8) 0.056(7) 0.098(9) 0.000(6) 0.033(7) 0.011(6)
C55 0.137(14) 0.080(10) 0.165(16) 0.002(10) 0.076(12) 0.013(9)
C56 0.114(12) 0.117(14) 0.146(15) -0.036(12) 0.033(11) 0.058(11)
C57 0.139(13) 0.151(16) 0.130(13) -0.008(12) 0.076(11) 0.040(12)

loop_
_atom_type_symbol
_atom_type_description
_atom_type_scat_dispersion_real
_atom_type_scat_dispersion_imag
_atom_type_scat_source
C C 0.0033 0.0016 'International Tables Vol C Tables 4.2.6.8 and 6.1.1.4'
H H 0.0000 0.0000 'International Tables Vol C Tables 4.2.6.8 and 6.1.1.4'
N N 0.0061 0.0033 'International Tables Vol C Tables 4.2.6.8 and 6.1.1.4'
O O 0.0106 0.0060 'International Tables Vol C Tables 4.2.6.8 and 6.1.1.4'
Tb Tb -0.1723 4.1537 'International Tables Vol C Tables 4.2.6.8 and 6.1.1.4'

loop_
_geom_angle_atom_site_label_1
_geom_angle_atom_site_label_2
_geom_angle_atom_site_label_3
_geom_angle
_geom_angle_site_symmetry_1
_geom_angle_site_symmetry_3
_geom_angle_publ_flag
O4 Tb1 O2 84.2(2) . . ?
O4 Tb1 O18 79.0(2) . . ?
O2 Tb1 O18 75.90(19) . . ?
O4 Tb1 O16 125.2(2) . . ?
O2 Tb1 O16 78.2(2) . . ?
O18 Tb1 O16 142.2(2) . . ?
O4 Tb1 O15 75.8(3) . . ?
O2 Tb1 O15 85.9(2) . . ?
O18 Tb1 O15 150.2(3) . . ?
O16 Tb1 O15 51.6(2) . . ?
O4 Tb1 O10 86.1(2) . . ?
O2 Tb1 O10 157.3(2) . . ?
O18 Tb1 O10 122.2(2) . . ?
O16 Tb1 O10 90.8(3) . . ?
O15 Tb1 O10 71.9(3) . . ?
O4 Tb1 O13 152.0(2) . . ?
O2 Tb1 O13 76.32(19) . . ?
O18 Tb1 O13 76.9(2) . . ?
O16 Tb1 O13 70.5(2) . . ?
O15 Tb1 O13 121.8(2) . . ?
O10 Tb1 O13 118.9(2) . . ?
O4 Tb1 O9 88.3(2) . . ?
O2 Tb1 O9 148.0(2) . . ?
O18 Tb1 O9 72.1(2) . . ?
O16 Tb1 O9 130.0(2) . . ?
O15 Tb1 O9 122.3(3) . . ?
O10 Tb1 O9 51.7(3) . . ?
O13 Tb1 O9 97.5(2) . . ?
O4 Tb1 O12 152.9(2) . . ?
O2 Tb1 O12 122.86(19) . . ?
O18 Tb1 O12 104.8(2) . . ?
O16 Tb1 O12 67.7(2) . . ?
O15 Tb1 O12 104.9(3) . . ?
O10 Tb1 O12 69.0(2) . . ?
O13 Tb1 O12 49.99(19) . . ?
O9 Tb1 O12 68.2(2) . . ?
C6 N1 C13 124.1(6) . . ?
C6 N1 H1 117.9 . . ?
C13 N1 H1 117.9 . . ?
C18 N2 C14 118.9(9) . . ?
C19 N3 C26 122.0(7) . . ?
C19 N3 H3 119.0 . . ?
C26 N3 H3 119.0 . . ?
C27 N4 C31 116.2(8) . . ?
C32 N5 C39 120.1(8) . . ?
C32 N5 H5 120.0 . . ?
C39 N5 H5 120.0 . . ?
C44 N6 C40 117.8(9) . . ?
C45 N7 C52 123.8(7) . . ?
C45 N7 H7 118.1 . . ?
C52 N7 H7 118.1 . . ?
C53 N8 C57 116.7(12) . . ?
O11 N9 O10 123.1(11) . . ?
O11 N9 O9 119.7(11) . . ?
O10 N9 O9 117.1(9) . . ?
O14 N10 O12 123.5(7) . . ?
O14 N10 O13 119.4(7) . . ?
O12 N10 O13 117.0(7) . . ?
O17 N11 O15 122.3(10) . . ?
O17 N11 O16 121.0(10) . . ?
O15 N11 O16 116.7(8) . . ?
C8 O1 C2 117.7(5) . . ?
C6 O2 Tb1 177.1(5) . . ?
C21 O3 C3 116.4(5) 7_557 . ?
C19 O4 Tb1 169.1(6) . . ?
C34 O5 C4 116.2(6) . . ?
C47 O7 C5 120.5(6) . . ?
N9 O9 Tb1 94.8(6) . . ?
N9 O10 Tb1 96.1(6) . . ?
N10 O12 Tb1 91.9(5) . . ?
N10 O13 Tb1 100.6(5) . . ?
N11 O15 Tb1 95.7(6) . . ?
N11 O16 Tb1 95.9(6) . . ?
Tb1 O18 H2 120.4 . . ?
Tb1 O18 H4 121.5 . . ?
H2 O18 H4 110.0 . . ?
C5 C1 C3 110.5(6) . . ?
C5 C1 C4 110.5(6) . . ?
C3 C1 C4 108.2(6) . . ?
C5 C1 C2 108.6(5) . . ?
C3 C1 C2 111.8(6) . . ?
C4 C1 C2 107.1(5) . . ?
O1 C2 C1 107.5(5) . . ?
O1 C2 H2A 110.2 . . ?
C1 C2 H2A 110.2 . . ?
O1 C2 H2B 110.2 . . ?
C1 C2 H2B 110.2 . . ?
H2A C2 H2B 108.5 . . ?
O3 C3 C1 108.8(5) . . ?
O3 C3 H3A 109.9 . . ?
C1 C3 H3A 109.9 . . ?
O3 C3 H3B 109.9 . . ?
C1 C3 H3B 109.9 . . ?
H3A C3 H3B 108.3 . . ?
O5 C4 C1 110.8(6) . . ?
O5 C4 H4A 109.5 . . ?
C1 C4 H4A 109.5 . . ?
O5 C4 H4B 109.5 . . ?
C1 C4 H4B 109.5 . . ?
H4A C4 H4B 108.1 . . ?
O7 C5 C1 107.6(5) . . ?
O7 C5 H5A 110.2 . . ?
C1 C5 H5A 110.2 . . ?
O7 C5 H5B 110.2 . . ?
C1 C5 H5B 110.2 . . ?
H5A C5 H5B 108.5 . . ?
O2 C6 N1 123.4(7) . . ?
O2 C6 C7 119.1(7) . . ?
N1 C6 C7 117.4(6) . . ?
C12 C7 C8 119.1(7) . . ?
C12 C7 C6 117.6(7) . . ?
C8 C7 C6 123.3(6) . . ?
O1 C8 C9 124.8(7) . . ?
O1 C8 C7 115.0(6) . . ?
C9 C8 C7 120.1(7) . . ?
C8 C9 C10 120.3(7) . . ?
C8 C9 H9 119.9 . . ?
C10 C9 H9 119.9 . . ?
C9 C10 C11 121.5(8) . . ?
C9 C10 H10 119.3 . . ?
C11 C10 H10 119.3 . . ?
C12 C11 C10 118.3(8) . . ?
C12 C11 H11 120.9 . . ?
C10 C11 H11 120.9 . . ?
C11 C12 C7 120.8(8) . . ?
C11 C12 H12 119.6 . . ?
C7 C12 H12 119.6 . . ?
N1 C13 C14 113.6(7) . . ?
N1 C13 H13A 108.8 . . ?
C14 C13 H13A 108.8 . . ?
N1 C13 H13B 108.8 . . ?
C14 C13 H13B 108.8 . . ?
H13A C13 H13B 107.7 . . ?
N2 C14 C15 121.1(9) . . ?
N2 C14 C13 116.8(8) . . ?
C15 C14 C13 122.0(9) . . ?
C14 C15 C16 119.3(11) . . ?
C14 C15 H15 120.4 . . ?
C16 C15 H15 120.4 . . ?
C17 C16 C15 118.7(11) . . ?
C17 C16 H16 120.7 . . ?
C15 C16 H16 120.7 . . ?
C16 C17 C18 119.1(11) . . ?
C16 C17 H17 120.4 . . ?
C18 C17 H17 120.4 . . ?
N2 C18 C17 123.0(11) . . ?
N2 C18 H18 118.5 . . ?
C17 C18 H18 118.5 . . ?
O4 C19 N3 119.1(7) . . ?
O4 C19 C20 121.6(7) . . ?
N3 C19 C20 119.3(7) . . ?
C21 C20 C25 117.1(7) . . ?
C21 C20 C19 127.0(6) . . ?
C25 C20 C19 115.9(7) . . ?
C22 C21 C20 121.8(7) . . ?
C22 C21 O3 120.9(7) . 7_557 ?
C20 C21 O3 117.3(6) . 7_557 ?
C23 C22 C21 119.6(8) . . ?
C23 C22 H22 120.2 . . ?
C21 C22 H22 120.2 . . ?
C22 C23 C24 120.5(8) . . ?
C22 C23 H23 119.8 . . ?
C24 C23 H23 119.8 . . ?
C25 C24 C23 119.0(8) . . ?
C25 C24 H24 120.5 . . ?
C23 C24 H24 120.5 . . ?
C24 C25 C20 122.0(9) . . ?
C24 C25 H25 119.0 . . ?
C20 C25 H25 119.0 . . ?
N3 C26 C27 113.5(7) . . ?
N3 C26 H26A 108.9 . . ?
C27 C26 H26A 108.9 . . ?
N3 C26 H26B 108.9 . . ?
C27 C26 H26B 108.9 . . ?
H26A C26 H26B 107.7 . . ?
N4 C27 C28 123.5(8) . . ?
N4 C27 C26 118.6(8) . . ?
C28 C27 C26 117.9(8) . . ?
C29 C28 C27 118.8(9) . . ?
C29 C28 H28 120.6 . . ?
C27 C28 H28 120.6 . . ?
C30 C29 C28 118.2(9) . . ?
C30 C29 H29 120.9 . . ?
C28 C29 H29 120.9 . . ?
C31 C30 C29 119.6(9) . . ?
C31 C30 H30 120.2 . . ?
C29 C30 H30 120.2 . . ?
N4 C31 C30 123.7(9) . . ?
N4 C31 H31 118.2 . . ?
C30 C31 H31 118.1 . . ?
O6 C32 N5 120.5(10) . . ?
O6 C32 C33 118.9(9) . . ?
N5 C32 C33 120.6(8) . . ?
C34 C33 C38 117.0(8) . . ?
C34 C33 C32 127.0(8) . . ?
C38 C33 C32 115.6(8) . . ?
O5 C34 C35 122.8(7) . . ?
O5 C34 C33 118.4(7) . . ?
C35 C34 C33 118.8(7) . . ?
C36 C35 C34 122.0(9) . . ?
C36 C35 H35 119.0 . . ?
C34 C35 H35 119.0 . . ?
C35 C36 C37 120.0(9) . . ?
C35 C36 H36 120.0 . . ?
C37 C36 H36 120.0 . . ?
C38 C37 C36 119.4(9) . . ?
C38 C37 H37 120.3 . . ?
C36 C37 H37 120.3 . . ?
C37 C38 C33 122.7(9) . . ?
C37 C38 H38 118.7 . . ?
C33 C38 H38 118.7 . . ?
N5 C39 C40 111.0(8) . . ?
N5 C39 H39A 109.4 . . ?
C40 C39 H39A 109.4 . . ?
N5 C39 H39B 109.4 . . ?
C40 C39 H39B 109.4 . . ?
H39A C39 H39B 108.0 . . ?
N6 C40 C41 120.6(10) . . ?
N6 C40 C39 118.7(9) . . ?
C41 C40 C39 120.7(10) . . ?
C42 C41 C40 121.0(11) . . ?
C42 C41 H41 119.5 . . ?
C40 C41 H41 119.5 . . ?
C43 C42 C41 117.1(12) . . ?
C43 C42 H42 121.5 . . ?
C41 C42 H42 121.5 . . ?
C42 C43 C44 118.9(12) . . ?
C42 C43 H43 120.5 . . ?
C44 C43 H43 120.5 . . ?
N6 C44 C43 124.3(11) . . ?
N6 C44 H44 117.8 . . ?
C43 C44 H44 117.8 . . ?
O8 C45 N7 122.7(8) . . ?
O8 C45 C46 120.6(8) . . ?
N7 C45 C46 116.7(8) . . ?
C47 C46 C51 118.1(8) . . ?
C47 C46 C45 122.5(7) . . ?
C51 C46 C45 119.4(8) . . ?
O7 C47 C46 115.3(7) . . ?
O7 C47 C48 124.2(7) . . ?
C46 C47 C48 120.4(7) . . ?
C49 C48 C47 119.0(8) . . ?
C49 C48 H48 120.5 . . ?
C47 C48 H48 120.5 . . ?
C50 C49 C48 120.3(9) . . ?
C50 C49 H49 119.9 . . ?
C48 C49 H49 119.9 . . ?
C51 C50 C49 120.8(10) . . ?
C51 C50 H50 119.6 . . ?
C49 C50 H50 119.6 . . ?
C50 C51 C46 121.2(10) . . ?
C50 C51 H51 119.4 . . ?
C46 C51 H51 119.4 . . ?
N7 C52 C53 114.8(8) . . ?
N7 C52 H52A 108.6 . . ?
C53 C52 H52A 108.6 . . ?
N7 C52 H52B 108.6 . . ?
C53 C52 H52B 108.6 . . ?
H52A C52 H52B 107.6 . . ?
N8 C53 C54 123.2(11) . . ?
N8 C53 C52 117.6(9) . . ?
C54 C53 C52 119.2(10) . . ?
C55 C54 C53 120.6(13) . . ?
C55 C54 H54 119.7 . . ?
C53 C54 H54 119.7 . . ?
C56 C55 C54 119.7(15) . . ?
C56 C55 H55 120.1 . . ?
C54 C55 H55 120.1 . . ?
C55 C56 C57 118.5(14) . . ?
C55 C56 H56 120.7 . . ?
C57 C56 H56 120.7 . . ?
N8 C57 C56 121.2(15) . . ?
N8 C57 H57 119.4 . . ?
C56 C57 H57 119.4 . . ?

loop_
_geom_bond_atom_site_label_1
_geom_bond_atom_site_label_2
_geom_bond_distance
_geom_bond_site_symmetry_2
_geom_bond_publ_flag
Tb1 O4 2.303(5) . ?
Tb1 O2 2.317(5) . ?
Tb1 O18 2.354(5) . ?
Tb1 O16 2.441(6) . ?
Tb1 O15 2.448(7) . ?
Tb1 O10 2.450(6) . ?
Tb1 O13 2.450(5) . ?
Tb1 O9 2.460(6) . ?
Tb1 O12 2.636(6) . ?
N1 C6 1.309(9) . ?
N1 C13 1.459(9) . ?
N1 H1 0.8600 . ?
N2 C18 1.327(12) . ?
N2 C14 1.340(11) . ?
N3 C19 1.319(9) . ?
N3 C26 1.447(10) . ?
N3 H3 0.8600 . ?
N4 C27 1.327(10) . ?
N4 C31 1.340(10) . ?
N5 C32 1.294(11) . ?
N5 C39 1.458(12) . ?
N5 H5 0.8600 . ?
N6 C44 1.295(12) . ?
N6 C40 1.331(11) . ?
N7 C45 1.330(10) . ?
N7 C52 1.435(11) . ?
N7 H7 0.8600 . ?
N8 C53 1.303(12) . ?
N8 C57 1.339(15) . ?
N9 O11 1.213(10) . ?
N9 O10 1.239(11) . ?
N9 O9 1.271(11) . ?
N10 O14 1.232(8) . ?
N10 O12 1.258(8) . ?
N10 O13 1.269(8) . ?
N11 O17 1.243(10) . ?
N11 O15 1.247(10) . ?
N11 O16 1.253(10) . ?
O1 C8 1.364(8) . ?
O1 C2 1.435(8) . ?
O2 C6 1.238(8) . ?
O3 C21 1.391(8) 7_557 ?
O3 C3 1.424(8) . ?
O4 C19 1.247(9) . ?
O5 C34 1.349(9) . ?
O5 C4 1.429(8) . ?
O6 C32 1.240(10) . ?
O7 C47 1.360(8) . ?
O7 C5 1.423(8) . ?
O8 C45 1.238(9) . ?
O18 H2 0.8499 . ?
O18 H4 0.8498 . ?
O19 H6 0.8500 . ?
C1 C5 1.513(9) . ?
C1 C3 1.519(9) . ?
C1 C4 1.525(9) . ?
C1 C2 1.534(10) . ?
C2 H2A 0.9700 . ?
C2 H2B 0.9700 . ?
C3 H3A 0.9700 . ?
C3 H3B 0.9700 . ?
C4 H4A 0.9700 . ?
C4 H4B 0.9700 . ?
C5 H5A 0.9700 . ?
C5 H5B 0.9700 . ?
C6 C7 1.497(10) . ?
C7 C12 1.397(10) . ?
C7 C8 1.402(9) . ?
C8 C9 1.367(10) . ?
C9 C10 1.372(11) . ?
C9 H9 0.9300 . ?
C10 C11 1.394(11) . ?
C10 H10 0.9300 . ?
C11 C12 1.387(11) . ?
C11 H11 0.9300 . ?
C12 H12 0.9300 . ?
C13 C14 1.500(12) . ?
C13 H13A 0.9700 . ?
C13 H13B 0.9700 . ?
C14 C15 1.384(12) . ?
C15 C16 1.387(15) . ?
C15 H15 0.9300 . ?
C16 C17 1.363(16) . ?
C16 H16 0.9300 . ?
C17 C18 1.367(15) . ?
C17 H17 0.9300 . ?
C18 H18 0.9300 . ?
C19 C20 1.479(10) . ?
C20 C21 1.384(10) . ?
C20 C25 1.388(10) . ?
C21 C22 1.380(10) . ?
C21 O3 1.391(8) 7_557 ?
C22 C23 1.363(11) . ?
C22 H22 0.9300 . ?
C23 C24 1.386(13) . ?
C23 H23 0.9300 . ?
C24 C25 1.375(12) . ?
C24 H24 0.9300 . ?
C25 H25 0.9300 . ?
C26 C27 1.490(11) . ?
C26 H26A 0.9700 . ?
C26 H26B 0.9700 . ?
C27 C28 1.375(11) . ?
C28 C29 1.371(12) . ?
C28 H28 0.9300 . ?
C29 C30 1.361(13) . ?
C29 H29 0.9300 . ?
C30 C31 1.352(13) . ?
C30 H30 0.9300 . ?
C31 H31 0.9300 . ?
C32 C33 1.477(13) . ?
C33 C34 1.405(11) . ?
C33 C38 1.429(12) . ?
C34 C35 1.404(11) . ?
C35 C36 1.372(11) . ?
C35 H35 0.9300 . ?
C36 C37 1.377(13) . ?
C36 H36 0.9300 . ?
C37 C38 1.363(13) . ?
C37 H37 0.9300 . ?
C38 H38 0.9300 . ?
C39 C40 1.505(13) . ?
C39 H39A 0.9700 . ?
C39 H39B 0.9700 . ?
C40 C41 1.388(13) . ?
C41 C42 1.359(16) . ?
C41 H41 0.9300 . ?
C42 C43 1.355(16) . ?
C42 H42 0.9300 . ?
C43 C44 1.376(15) . ?
C43 H43 0.9300 . ?
C44 H44 0.9300 . ?
C45 C46 1.484(11) . ?
C46 C47 1.389(10) . ?
C46 C51 1.395(11) . ?
C47 C48 1.394(11) . ?
C48 C49 1.382(12) . ?
C48 H48 0.9300 . ?
C49 C50 1.367(13) . ?
C49 H49 0.9300 . ?
C50 C51 1.344(14) . ?
C50 H50 0.9300 . ?
C51 H51 0.9300 . ?
C52 C53 1.485(12) . ?
C52 H52A 0.9700 . ?
C52 H52B 0.9700 . ?
C53 C54 1.356(13) . ?
C54 C55 1.323(16) . ?
C54 H54 0.9300 . ?
C55 C56 1.31(2) . ?
C55 H55 0.9300 . ?
C56 C57 1.42(2) . ?
C56 H56 0.9300 . ?
C57 H57 0.9300 . ?
